data_2108839
loop_
_publ_author_name
'Ballirano, Paolo'
'Celata, Beatrice'
'Pacella, Alessandro'
'Bosi, Ferdinando'

_publ_section_title
;
 Recommended X-ray single-crystal structure refinement and Rietveld
 refinement procedure for tremolite
;
_journal_issue 4
_journal_name_full 'Acta Crystallographica Section B'
_journal_page_first
;
;
_journal_paper_doi 10.1107/S2052520621004844
_journal_volume 77
_journal_year 2021
_chemical_compound_source 'Merelani, Tanzania'
_chemical_formula_moiety 'Al0.68 F0.34 H1.66 K0.265 Mg5.045 O23.66 Si7.32, 1.98(Ca)'
_chemical_formula_sum 'Al0.68 Ca1.98 F0.34 H1.66 K0.265 Mg5.045 O23.66 Si7.32'
_chemical_formula_weight 823.02
_chemical_name_mineral Tremolite
_space_group_crystal_system monoclinic
_space_group_IT_number 12
_space_group_name_Hall '-C 2y'
_space_group_name_H-M_alt 'C 1 2/m 1'
_symmetry_space_group_name_Hall '-C 2y'
_cell_angle_alpha 90
_cell_angle_beta 104.9562(4)
_cell_angle_gamma 90
_cell_formula_units_Z 2
_cell_length_a 9.84053(5)
_cell_length_b 18.02340(10)
_cell_length_c 5.28475(3)
_cell_measurement_temperature 303(2)
_cell_volume 905.550(9)
_computing_data_collection 'DIFFRAC plus XRD Commander V2.6.1 (Bruker AXS, 2000)'
_computing_structure_refinement 'Topas V6 (Bruker AXS, 2016)'
_diffrn_ambient_temperature 298(2)
_diffrn_detector PSD
_diffrn_detector_type 'Bruker AXS Vantec-1'
_diffrn_measurement_device_type 'Bruker AXS D8 Advance'
_diffrn_radiation_monochromator 'Focussing Goebel mirror'
_diffrn_radiation_type 'Cu K\a'
_diffrn_radiation_wavelength 1.54178
_diffrn_source 'sealed X-ray tube'
_diffrn_source_target Cu
_pd_block_diffractogram_id '[tremolite_Merelani]'
_pd_block_id tremolite_Merelani
_pd_char_colour pale-green
_pd_char_particle_morphology 'large single-crystal'
_pd_instr_dist_spec/detc 250
_pd_instr_dist_src/spec 250
_pd_meas_2theta_range_inc 0.021798
_pd_meas_2theta_range_max 145.008554
_pd_meas_2theta_range_min 5.00
_pd_meas_number_of_points 6424
_pd_meas_scan_method step
_pd_proc_ls_background_function 'Chebyshev polynomial'
_pd_proc_ls_pref_orient_corr 'symmetrized spherical harmonics (Jaervinen, 1993)'
_pd_proc_ls_profile_function 'Fundamental Parameters Approach (Cheary & Coelho, 1992)'
_pd_proc_ls_prof_R_factor 0.0221
_pd_proc_ls_prof_wR_expected 0.0078
_pd_proc_ls_prof_wR_factor 0.0296
_pd_spec_mounting 'borosilicate-glass capillary'
_pd_spec_mount_mode transmission
_pd_spec_shape cylinder
_refine_ls_goodness_of_fit_all 3.768
_refine_ls_hydrogen_treatment noref
_refine_ls_number_constraints 3
_refine_ls_number_parameters 109
_refine_ls_restrained_S_all 3.768
_refine_ls_R_I_factor 0.0147
_refine_ls_shift/su_max 0.001
_refine_ls_weighting_scheme calc
_cod_data_source_file yh5012sup1.cif
_cod_data_source_block powder
_cod_original_sg_symbol_H-M 'C 2/m'
_cod_database_code 2108839
_publcif_funding_html
;
;

loop_
_space_group_symop_operation_xyz
'x, y, z'
'-x, y, -z'
'x+1/2, y+1/2, z'
'-x+1/2, y+1/2, -z'
'-x, -y, -z'
'x, -y, z'
'-x+1/2, -y+1/2, -z'
'x+1/2, -y+1/2, z'

loop_
_atom_site_label
_atom_site_type_symbol
_atom_site_symmetry_multiplicity
_atom_site_fract_x
_atom_site_fract_y
_atom_site_fract_z
_atom_site_occupancy
_atom_site_B_iso_or_equiv
M1 Mg 4 0 0.08808(11) 0.5 1.007(3) 0.456
M2 Mg 4 0 0.17597(11) 0 1.014(3) 0.37
M3 Mg 2 0 0 0 1.003(5) 0.423
M4 Ca 4 0 0.27907(7) 0.5 0.990(2) 0.678
AM K 4 0.0291(14) 0.5 0.084(3) 0.1324(18) 3.358
T1 Si 8 0.27946(13) 0.08404(7) 0.2996(3) 0.83 0.39
T1Al Al 8 0.27946(13) 0.08404(7) 0.2996(3) 0.17 0.39
T2 Si 8 0.29004(14) 0.17199(6) 0.8087(3) 1 0.392
O1 O 8 0.1103(3) 0.08690(14) 0.2168(5) 1 0.553
O2 O 8 0.1167(3) 0.17209(15) 0.7260(5) 1 0.525
O3 O 4 0.1110(3) 0 0.7159(8) 0.83 0.638
F3 F 4 0.1110(3) 0 0.7159(8) 0.17 0.638
O4 O 8 0.3644(3) 0.25018(13) 0.7934(6) 1 0.693
O5 O 8 0.3485(3) 0.13614(13) 0.1042(6) 1 0.741
O6 O 8 0.3433(3) 0.11809(12) 0.5974(6) 1 0.687
O7 O 4 0.3385(4) 0 0.2880(8) 1 0.841
H H 4 0.21316 0 0.7802 0.83 0.758

loop_
_atom_type_symbol
_atom_type_description
_atom_type_scat_dispersion_real
_atom_type_scat_dispersion_imag
_atom_type_scat_source
O O 0.0492 0.0322 'International Tables Vol C Tables 4.2.6.8 and 6.1.1.4'
K K 0.3868 1.0657 'International Tables Vol C Tables 4.2.6.8 and 6.1.1.4'
Mg Mg 0.1719 0.1771 'International Tables Vol C Tables 4.2.6.8 and 6.1.1.4'
Si Si 0.2541 0.3302 'International Tables Vol C Tables 4.2.6.8 and 6.1.1.4'
Ca Ca 0.3641 1.2855 'International Tables Vol C Tables 4.2.6.8 and 6.1.1.4'
H H 0.0000 0.0000 'International Tables Vol C Tables 4.2.6.8 and 6.1.1.4'
F F 0.0727 0.0534 'International Tables Vol C Tables 4.2.6.8 and 6.1.1.4'
Al Al 0.2130 0.2455 'International Tables Vol C Tables 4.2.6.8 and 6.1.1.4'

loop_
_audit_conform_dict_name
_audit_conform_dict_version
_audit_conform_dict_location
cif_core.dic . ftp://ftp.iucr.org/pub/cif_core.dic
cif_pd.dic . ftp://ftp.iucr.org/pub/cif_pd.dic

loop_
_geom_angle_atom_site_label_1
_geom_angle_atom_site_label_2
_geom_angle_atom_site_label_3
_geom_angle
_geom_angle_site_symmetry_1
_geom_angle_site_symmetry_3
_geom_angle_publ_flag
O1 M1 O1 178.82(14) 2_556 . ?
O1 M1 O2 96.21(12) 2_556 2_556 ?
O1 M1 O2 84.65(11) . 2_556 ?
O1 M1 O2 84.65(11) 2_556 . ?
O1 M1 O2 96.21(12) . . ?
O2 M1 O2 86.62(16) 2_556 . ?
O1 M1 O3 95.13(14) 2_556 5_556 ?
O1 M1 O3 83.97(14) . 5_556 ?
O2 M1 O3 96.09(9) 2_556 5_556 ?
O2 M1 O3 177.29(11) . 5_556 ?
O1 M1 O3 83.97(14) 2_556 . ?
O1 M1 O3 95.13(14)(1) . . ?
O2 M1 O3 177.29(11) 2_556 . ?
O2 M1 O3 96.09(9) . . ?
O3 M1 O3 81.20(15) 5_556 . ?
O1 M1 M2 138.07(9) 2_556 . ?
O1 M1 M2 42.83(7) . . ?
O2 M1 M2 41.90(9) 2_556 . ?
O2 M1 M2 89.77(10) . . ?
O3 M1 M2 92.18(10) 5_556 . ?
O3 M1 M2 137.96(12) . . ?
O1 M1 M2 42.83(7) 2_556 1_556 ?
O1 M1 M2 138.07(9) . 1_556 ?
O2 M1 M2 89.77(10) 2_556 1_556 ?
O2 M1 M2 41.90(9) . 1_556 ?
O3 M1 M2 137.96(12) 5_556 1_556 ?
O3 M1 M2 92.18(10) . 1_556 ?
M2 M1 M2 118.12(9) . 1_556 ?
O1 M1 M3 137.13(9) 2_556 . ?
O1 M1 M3 41.97(7) . . ?
O2 M1 M3 90.28(7) 2_556 . ?
O2 M1 M3 138.13(9) . . ?
O3 M1 M3 42.00(11) 5_556 . ?
O3 M1 M3 87.77(11) . . ?
M2 M1 M3 61.94(3) . . ?
M2 M1 M3 179.95(7) 1_556 . ?
O1 M1 M3 41.97(7) 2_556 1_556 ?
O1 M1 M3 137.13(9) . 1_556 ?
O2 M1 M3 138.13(9) 2_556 1_556 ?
O2 M1 M3 90.28(7) . 1_556 ?
O3 M1 M3 87.77(11) 5_556 1_556 ?
O3 M1 M3 42.00(11) . 1_556 ?
M2 M1 M3 179.95(7) . 1_556 ?
M2 M1 M3 61.94(3) 1_556 1_556 ?
M3 M1 M3 118.01(6) . 1_556 ?
O1 M1 M1 89.41(9) 2_556 5_556 ?
O1 M1 M1 89.41(9) . 5_556 ?
O2 M1 M1 136.69(8) 2_556 5_556 ?
O2 M1 M1 136.69(8) . 5_556 ?
O3 M1 M1 40.60(8) 5_556 5_556 ?
O3 M1 M1 40.60(8) . 5_556 ?
M2 M1 M1 120.94(4) . 5_556 ?
M2 M1 M1 120.94(4) 1_556 5_556 ?
M3 M1 M1 59.00(3) . 5_556 ?
M3 M1 M1 59.00(3) 1_556 5_556 ?
O4 M2 O4 96.45(17) 7_556 8_454 ?
O4 M2 O2 93.03(13) 7_556 2_556 ?
O4 M2 O2 89.55(13) 8_454 2_556 ?
O4 M2 O2 89.55(13) 7_556 1_554 ?
O4 M2 O2 93.03(13) 8_454 1_554 ?
O2 M2 O2 176.13(12) 2_556 1_554 ?
O4 M2 O1 91.88(10) 7_556 . ?
O4 M2 O1 169.69(13) 8_454 . ?
O2 M2 O1 83.94(12) 2_556 . ?
O2 M2 O1 93.09(12) 1_554 . ?
O4 M2 O1 169.69(13) 7_556 2 ?
O4 M2 O1 91.88(10) 8_454 2 ?
O2 M2 O1 93.09(12) 2_556 2 ?
O2 M2 O1 83.94(12) 1_554 2 ?
O1 M2 O1 80.52(15) . 2 ?
O4 M2 M1 131.57(10) 7_556 1_554 ?
O4 M2 M1 91.23(9) 8_454 1_554 ?
O2 M2 M1 134.90(10) 2_556 1_554 ?
O2 M2 M1 42.21(8) 1_554 1_554 ?
O1 M2 M1 87.74(10) . 1_554 ?
O1 M2 M1 41.81(9) 2 1_554 ?
O4 M2 M1 91.23(9) 7_556 . ?
O4 M2 M1 131.57(10) 8_454 . ?
O2 M2 M1 42.21(8) 2_556 . ?
O2 M2 M1 134.90(10) 1_554 . ?
O1 M2 M1 41.81(9) . . ?
O1 M2 M1 87.74(10) 2 . ?
M1 M2 M1 118.12(9) 1_554 . ?
O4 M2 M3 131.77(8) 7_556 . ?
O4 M2 M3 131.77(8) 8_454 . ?
O2 M2 M3 88.06(9) 2_556 . ?
O2 M2 M3 88.06(9) 1_554 . ?
O1 M2 M3 40.26(8) . . ?
O1 M2 M3 40.26(8) 2 . ?
M1 M2 M3 59.06(4) 1_554 . ?
M1 M2 M3 59.06(4) . . ?
O4 M2 M4 85.58(10) 7_556 1_554 ?
O4 M2 M4 46.42(10) 8_454 1_554 ?
O2 M2 M4 135.18(9)(1) 2_556 1_554 ?
O2 M2 M4 47.90(8) 1_554 1_554 ?
O1 M2 M4 140.86(9) . 1_554 ?
O1 M2 M4 95.87(8) 2 1_554 ?
M1 M2 M4 66.06(4) 1_554 1_554 ?
M1 M2 M4 175.83(7) . 1_554 ?
M3 M2 M4 125.12(3) . 1_554 ?
O4 M2 M4 46.42(10) 7_556 . ?
O4 M2 M4 85.58(10) 8_454 . ?
O2 M2 M4 47.90(8) 2_556 . ?
O2 M2 M4 135.18(9) 1_554 . ?
O1 M2 M4 95.87(8) . . ?
O1 M2 M4 140.86(9) 2 . ?
M1 M2 M4 175.83(7) 1_554 . ?
M1 M2 M4 66.06(4) . . ?
M3 M2 M4 125.12(3) . . ?
M4 M2 M4 109.77(7) 1_554 . ?
O4 M2 T1 165.32(10) 7_556 2 ?
O4 M2 T1 73.25(8) 8_454 2 ?
O2 M2 T1 76.76(8) 2_556 2 ?
O2 M2 T1 101.22(8) 1_554 2 ?
O1 M2 T1 97.41(9) . 2 ?
O1 M2 T1 24.93(8) 2 2 ?
M1 M2 T1 60.49(4) 1_554 2 ?
M1 M2 T1 88.19(5) . 2 ?
M3 M2 T1 59.36(4) . 2 ?
M4 M2 T1 94.21(3) 1_554 2 ?
M4 M2 T1 120.86(3) . 2 ?
O3 M3 O3 180.0 5_556 1_554 ?
O3 M3 O1 95.84(10) 5_556 5 ?
O3 M3 O1 84.16(10) 1_554 5 ?
O3 M3 O1 84.16(10) 5_556 6 ?
O3 M3 O1 95.84(10) 1_554 6 ?
O1 M3 O1 81.92(14) 5 6 ?
O3 M3 O1 95.84(10) 5_556 2 ?
O3 M3 O1 84.16(10) 1_554 2 ?
O1 M3 O1 98.08(14) 5 2 ?
O1 M3 O1 180.0 6 2 ?
O3 M3 O1 84.16(10) 5_556 . ?
O3 M3 O1 95.84(10) 1_554 . ?
O1 M3 O1 180.0 5 . ?
O1 M3 O1 98.08(14) 6 . ?
O1 M3 O1 81.92(14) 2 . ?
O3 M3 M1 42.46(6) 5_556 . ?
O3 M3 M1 137.54(6) 1_554 . ?
O1 M3 M1 138.31(9) 5 . ?
O1 M3 M1 91.78(8) 6 . ?
O1 M3 M1 88.22(8) 2 . ?
O1 M3 M1 41.69(9) . . ?
O3 M3 M1 137.54(6) 5_556 5 ?
O3 M3 M1 42.46(6) 1_554 5 ?
O1 M3 M1 41.69(9) 5 5 ?
O1 M3 M1 88.22(8) 6 5 ?
O1 M3 M1 91.78(8) 2 5 ?
O1 M3 M1 138.31(9) . 5 ?
M1 M3 M1 180.0 . 5 ?
O3 M3 M1 42.46(6) 5_556 5_556 ?
O3 M3 M1 137.54(6) 1_554 5_556 ?
O1 M3 M1 88.22(8) 5 5_556 ?
O1 M3 M1 41.69(9) 6 5_556 ?
O1 M3 M1 138.31(9) 2 5_556 ?
O1 M3 M1 91.78(8) . 5_556 ?
M1 M3 M1 61.99(6) . 5_556 ?
M1 M3 M1 118.01(6) 5 5_556 ?
O3 M3 M1 137.54(6) 5_556 1_554 ?
O3 M3 M1 42.46(6) 1_554 1_554 ?
O1 M3 M1 91.78(8) 5 1_554 ?
O1 M3 M1 138.31(9) 6 1_554 ?
O1 M3 M1 41.69(9) 2 1_554 ?
O1 M3 M1 88.22(8) . 1_554 ?
M1 M3 M1 118.01(6) . 1_554 ?
M1 M3 M1 61.99(6) 5 1_554 ?
M1 M3 M1 180.0 5_556 1_554 ?
O3 M3 M2 90.0 5_556 . ?
O3 M3 M2 90.0 1_554 . ?
O1 M3 M2 139.04(7) 5 . ?
O1 M3 M2 139.04(7) 6 . ?
O1 M3 M2 40.96(7) 2 . ?
O1 M3 M2 40.96(7) . . ?
M1 M3 M2 59.00(3) . . ?
M1 M3 M2 121.00(3) 5 . ?
M1 M3 M2 121.00(3) 5_556 . ?
M1 M3 M2 59.00(3) 1_554 . ?
O3 M3 M2 90.0 5_556 5 ?
O3 M3 M2 90.0 1_554 5 ?
O1 M3 M2 40.96(7) 5 5 ?
O1 M3 M2 40.96(7) 6 5 ?
O1 M3 M2 139.04(7) 2 5 ?
O1 M3 M2 139.04(7) . 5 ?
M1 M3 M2 121.00(3) . 5 ?
M1 M3 M2 59.00(3) 5 5 ?
M1 M3 M2 59.00(3) 5_556 5 ?
M1 M3 M2 121.00(3) 1_554 5 ?
M2 M3 M2 180.0 . 5 ?
O4 M4 O4 154.09(13) 8_455 7_556 ?
O4 M4 O2 76.80(10) 8_455 . ?
O4 M4 O2 82.41(10) 7_556 . ?
O4 M4 O2 82.41(10) 8_455 2_556 ?
O4 M4 O2 76.80(10) 7_556 2_556 ?
O2 M4 O2 73.02(13) . 2_556 ?
O4 M4 O6 140.58(10) 8_455 7_556 ?
O4 M4 O6 63.50(9) 7_556 7_556 ?
O2 M4 O6 116.65(9)(1) . 7_556 ?
O2 M4 O6 136.15(10) 2_556 7_556 ?
O4 M4 O6 63.50(9) 8_455 8_455 ?
O4 M4 O6 140.58(10) 7_556 8_455 ?
O2 M4 O6 136.15(10) . 8_455 ?
O2 M4 O6 116.65(9) 2_556 8_455 ?
O6 M4 O6 86.62(14) 7_556 8_455 ?
O4 M4 O5 84.84(10) 8_455 7_556 ?
O4 M4 O5 110.07(10) 7_556 7_556 ?
O2 M4 O5 88.38(8) . 7_556 ?
O2 M4 O5 159.41(9) 2_556 7_556 ?
O6 M4 O5 60.26(10) 7_556 7_556 ?
O6 M4 O5 70.99(9) 8_455 7_556 ?
O4 M4 O5 110.07(10) 8_455 8_455 ?
O4 M4 O5 84.84(10) 7_556 8_455 ?
O2 M4 O5 159.41(9) . 8_455 ?
O2 M4 O5 88.38(8) 2_556 8_455 ?
O6 M4 O5 70.99(9) 7_556 8_455 ?
O6 M4 O5 60.26(10) 8_455 8_455 ?
O5 M4 O5 111.24(12) 7_556 8_455 ?
O4 M4 T2 171.02(7) 8_455 7_556 ?
O4 M4 T2 30.79(6) 7_556 7_556 ?
O2 M4 T2 101.18(8) . 7_556 ?
O2 M4 T2 105.51(8) 2_556 7_556 ?
O6 M4 T2 32.75(7) 7_556 7_556 ?
O6 M4 T2 115.05(8) 8_455 7_556 ?
O5 M4 T2 86.36(8) 7_556 7_556 ?
O5 M4 T2 74.89(8) 8_455 7_556 ?
O4 M4 T2 30.79(6) 8_455 8_455 ?
O4 M4 T2 171.02(7) 7_556 8_455 ?
O2 M4 T2 105.51(8) . 8_455 ?
O2 M4 T2 101.18(8) 2_556 8_455 ?
O6 M4 T2 115.05(8) 7_556 8_455 ?
O6 M4 T2 32.75(7) 8_455 8_455 ?
O5 M4 T2 74.89(8) 7_556 8_455 ?
O5 M4 T2 86.36(8) 8_455 8_455 ?
T2 M4 T2 146.65(6) 7_556 8_455 ?
O4 M4 M2 37.99(6) 8_455 1_556 ?
O4 M4 M2 122.01(7) 7_556 1_556 ?
O2 M4 M2 39.78(8) . 1_556 ?
O2 M4 M2 81.02(7) 2_556 1_556 ?
O6 M4 M2 135.37(7) 7_556 1_556 ?
O6 M4 M2 97.21(8) 8_455 1_556 ?
O5 M4 M2 78.98(7) 7_556 1_556 ?
O5 M4 M2 147.23(8) 8_455 1_556 ?
T2 M4 M2 137.83(3) 7_556 1_556 ?
T2 M4 M2 65.73(3) 8_455 1_556 ?
O4 M4 M2 122.01(7) 8_455 . ?
O4 M4 M2 37.99(6) 7_556 . ?
O2 M4 M2 81.02(7)(1) . . ?
O2 M4 M2 39.78(8) 2_556 . ?
O6 M4 M2 97.21(8) 7_556 . ?
O6 M4 M2 135.37(7) 8_455 . ?
O5 M4 M2 147.23(8) 7_556 . ?
O5 M4 M2 78.98(7) 8_455 . ?
T2 M4 M2 65.73(3) 7_556 . ?
T2 M4 M2 137.83(3) 8_455 . ?
M2 M4 M2 109.77(7) 1_556 . ?
O1 T1 O7 111.93(16) . . ?
O1 T1 O6 111.02(18) . . ?
O7 T1 O6 109.22(17) . . ?
O1 T1 O5 111.87(16) . . ?
O7 T1 O5 107.12(19) . . ?
O6 T1 O5 105.38(15) . . ?
O1 T1 M3 34.82(10) . . ?
O7 T1 M3 79.01(12) . . ?
O6 T1 M3 135.83(14) . . ?
O5 T1 M3 113.50(11) . . ?
O1 T1 M1 33.92(11) . . ?
O7 T1 M1 112.32(15) . . ?
O6 T1 M1 79.86(13) . . ?
O5 T1 M1 135.83(12) . . ?
M3 T1 M1 57.85(3) . . ?
O1 T1 M2 33.43(10) . . ?
O7 T1 M2 136.10(13) . . ?
O6 T1 M2 109.88(11) . . ?
O5 T1 M2 80.79(11) . . ?
M3 T1 M2 59.08(4) . . ?
M1 T1 M2 57.12(3) . . ?
O1 T1 M4 128.05(11) . 7_556 ?
O7 T1 M4 119.97(13) . 7_556 ?
O6 T1 M4 49.91(11) . 7_556 ?
O5 T1 M4 55.49(10) . 7_556 ?
M3 T1 M4 159.25(5) . 7_556 ?
M1 T1 M4 115.53(5) . 7_556 ?
M2 T1 M4 100.38(5) . 7_556 ?
O1 T1 AM 136.4(2) . 3_545 ?
O7 T1 AM 42.4(2) . 3_545 ?
O6 T1 AM 111.2(3) . 3_545 ?
O5 T1 AM 65.71(19) . 3_545 ?
M3 T1 AM 103.45(18) . 3_545 ?
M1 T1 AM 154.06(13) . 3_545 ?
M2 T1 AM 132.2(2) . 3_545 ?
M4 T1 AM 88.14(14) 7_556 3_545 ?
O1 T1 AM 122.5(2) . 7 ?
O7 T1 AM 46.86(19) . 7 ?
O6 T1 AM 126.2(2) . 7 ?
O5 T1 AM 60.76(19) . 7 ?
M3 T1 AM 91.81(18) . 7 ?
M1 T1 AM 148.42(17) . 7 ?
M2 T1 AM 117.3(2) . 7 ?
M4 T1 AM 95.96(16) 7_556 7 ?
AM T1 AM 15.5(4) 3_545 7 ?
O1 T1 AM 121.1(2) . 7_556 ?
O7 T1 AM 62.6(2) . 7_556 ?
O6 T1 AM 47.3(2) . 7_556 ?
O5 T1 AM 126.10(19) . 7_556 ?
M3 T1 AM 115.30(18) . 7_556 ?
M1 T1 AM 90.21(17) . 7_556 ?
M2 T1 AM 145.5(2) . 7_556 ?
M4 T1 AM 83.00(16) 7_556 7_556 ?
AM T1 AM 82.0(4) 3_545 7_556 ?
AM T1 AM 96.2(4) 7 7_556 ?
O4 T2 O2 116.20(15) . . ?
O4 T2 O5 109.91(15) . 1_556 ?
O2 T2 O5 109.62(17) . 1_556 ?
O4 T2 O6 104.65(18) . . ?
O2 T2 O6 107.84(15) . . ?
O5 T2 O6 108.25(15) 1_556 . ?
O4 T2 M4 48.79(13) . 7_556 ?
O2 T2 M4 130.57(12) . 7_556 ?
O5 T2 M4 119.77(13) 1_556 7_556 ?
O6 T2 M4 55.94(11) . 7_556 ?
O4 T2 M2 116.38(13) . 1_556 ?
O2 T2 M2 32.28(10) . 1_556 ?
O5 T2 M2 80.49(13) 1_556 1_556 ?
O6 T2 M2 132.27(12) . 1_556 ?
M4 T2 M2 156.78(5) 7_556 1_556 ?
O4 T2 M1 137.23(11) . . ?
O2 T2 M1 32.62(10) . . ?
O5 T2 M1 109.72(12) 1_556 . ?
O6 T2 M1 77.33(11) . . ?
M4 T2 M1 119.16(14) 7_556 . ?
M2 T2 M1 56.25(3) 1_556 . ?
O4 T2 M4 79.50(5) . . ?
O2 T2 M4 37.64(19) . . ?
O5 T2 M4 134.73(14) 1_556 . ?
O6 T2 M4 111.79(11) . . ?
M4 T2 M4 100.03(3) 7_556 . ?
M2 T2 M4 57.10(3) 1_556 . ?
M1 T2 M4 61.20(4) . . ?
O4 T2 AM 124.1(2) . 7_556 ?
O2 T2 AM 119.06(2) . 7_556 ?
O5 T2 AM 57.9(2) 1_556 7_556 ?
O6 T2 AM 50.58(2) . 7_556 ?
M4 T2 AM 87.6(2) 7_556 7_556 ?
M2 T2 AM 114.3(2) 1_556 7_556 ?
M1 T2 AM 90.75(2) . 7_556 ?
M4 T2 AM 151.2(2) . 7_556 ?
O4 T2 AM 118.3(2) . 3_546 ?
O2 T2 AM 125.3(2) . 3_546 ?
O5 T2 AM 46.6(2) 1_556 3_546 ?
O6 T2 AM 61.7(2) . 3_546 ?
M4 T2 AM 90.2(2) 7_556 3_546 ?
M2 T2 AM 112.9(2) 1_556 3_546 ?
M1 T2 AM 100.5(2) . 3_546 ?
M4 T2 AM 161.6(2) . 3_546 ?
AM T2 AM 12.8(2) 7_556 3_546 ?
T1 O1 M1 120.27(15) . . ?
T1 O1 M3 118.88(16) . . ?
M1 O1 M3 96.34(12) . . ?
T1 O1 M2 121.63(16) . . ?
M1 O1 M2 95.35(12) . . ?
M3 O1 M2 98.78(11) . . ?
T2 O2 M2 122.55(15) . 1_556 ?
T2 O2 M1 122.11(16) . . ?
M2 O2 M1 95.88(12) 1_556 . ?
T2 O2 M4 117.56(15) . . ?
M2 O2 M4 92.32(11) 1_556 . ?
M1 O2 M4 100.18(10) . . ?
M3 O3 M1 95.53(12) 1_556 . ?
M3 O3 M1 95.53(12) 1_556 5_556 ?
M1 O3 M1 98.80(15) . 5_556 ?
M3 O3 AM 118.2(3) 1_556 7_556 ?
M1 O3 AM 121.44(16) . 7_556 ?
M1 O3 AM 121.44(16) 5_556 7_556 ?
M3 O3 H 115.9(3) 1_556 . ?
M1 O3 H 122.5(3) . . ?
M1 O3 H 122.5(3) 5_556 . ?
AM O3 H 2.3(3) 7_556 . ?
T2 O4 M2 144.00(11) . 7_556 ?
T2 O4 M4 100.40(11) . 7_556 ?
M2 O4 M4 95.58(13) 7_556 7_556 ?
T2 O5 T1 135.2(2) 1_554 . ?
T2 O5 M4 119.89(13) 1_554 7_556 ?
T1 O5 M4 94.05(14) . 7_556 ?
T2 O5 AM 94.5(3) 1_554 7 ?
T1 O5 AM 90.4(3) . 7 ?
M4 O5 AM 121.8(3) 7_556 7 ?
T2 O5 AM 110.2(3) 1_554 3_545 ?
T1 O5 AM 84.4(3) . 3_545 ?
M4 O5 AM 105.8(3) 7_556 3_545 ?
AM O5 AM 17.5(5) 7 3_545 ?
T1 O6 T2 138.3(2) . . ?
T1 O6 M4 100.29(15) . 7_556 ?
T2 O6 M4 91.30(11) . 7_556 ?
T1 O6 AM 106.9(3) . 7_556 ?
T2 O6 AM 102.1(3) . 7_556 ?
M4 O6 AM 118.3(3) 7_556 7_556 ?
T1 O7 T1 136.8(3) 6 . ?
T1 O7 AM 110.22(16) 6 3_545 ?
T1 O7 AM 110.22(16) . 3_545 ?
T1 O7 AM 106.21(17) 6 7 ?
T1 O7 AM 106.21(17) . 7 ?
AM O7 AM 20.5(6) 3_545 7 ?
T1 O7 AM 90.82(18) 6 7_556 ?
T1 O7 AM 90.82(18) . 7_556 ?
AM O7 AM 107.9(4) 3_545 7_556 ?
AM O7 AM 128.4(5) 7 7_556 ?
AM AM O7 94.1(17) 5_565 3_455 ?
AM AM O7 65.5(17) 5_565 7 ?
O7 AM O7 159.5(6) 3_455 7 ?
AM AM O6 130.4(4) 5_565 4_556 ?
O7 AM O6 90.6(4) 3_455 4_556 ?
O7 AM O6 102.6(4) 7 4_556 ?
AM AM O6 130.4(4) 5_565 7_556 ?
O7 AM O6 90.6(4) 3_455 7_556 ?
O7 AM O6 102.6(4) 7 7_556 ?
O6 AM O6 98.8(4) 4_556 7_556 ?
AM AM O5 83.4(11) 5_565 4 ?
O7 AM O5 125.1(3) 3_455 4 ?
O7 AM O5 55.6(3) 7 4 ?
O6 AM O5 54.86(14) 4_556 4 ?
O6 AM O5 131.4(5) 7_556 4 ?
AM AM O5 83.4(11) 5_565 7 ?
O7 AM O5 125.1(3) 3_455 7 ?
O7 AM O5 55.6(3) 7 7 ?
O6 AM O5 131.4(5) 4_556 7 ?
O6 AM O5 54.86(14) 7_556 7 ?
O5 AM O5 109.1(14) 4 7 ?
AM AM O5 79.1(10) 5_565 8_455 ?
O7 AM O5 56.8(3) 3_455 8_455 ?
O7 AM O5 115.7(3) 7 8_455 ?
O6 AM O5 139.9(6) 4_556 8_455 ?
O6 AM O5 62.75(16) 7_556 8_455 ?
O5 AM O5 162.5(5) 4 8_455 ?
O5 AM O5 69.04(14) 7 8_455 ?
AM AM O5 79.1(10) 5_565 3_455 ?
O7 AM O5 56.8(3) 3_455 3_455 ?
O7 AM O5 115.7(3) 7 3_455 ?
O6 AM O5 62.75(16) 4_556 3_455 ?
O6 AM O5 139.9(6) 7_556 3_455 ?
O5 AM O5 69.04(14) 4 3_455 ?
O5 AM O5 162.5(5) 7 3_455 ?
O5 AM O5 107.2(5) 8_455 3_455 ?
AM AM O7 165.9(17) 5_565 7_556 ?
O7 AM O7 71.8(6) 3_455 7_556 ?
O7 AM O7 128.8(6) 7 7_556 ?
O6 AM O7 52.0(4) 4_556 7_556 ?
O6 AM O7 52.0(4) 7_556 7_556 ?
O5 AM O7 104.5(4) 4 7_556 ?
O5 AM O7 104.5(4) 7 7_556 ?
O5 AM O7 92.6(4) 8_455 7_556 ?
O5 AM O7 92.6(4) 3_455 7_556 ?
AM AM T1 89.9(16) 5_565 8_455 ?
O7 AM T1 27.35(13) 3_455 8_455 ?
O7 AM T1 144.1(3) 7 8_455 ?
O6 AM T1 113.3(5) 4_556 8_455 ?
O6 AM T1 72.8(3) 7_556 8_455 ?
O5 AM T1 151.3(4) 4 8_455 ?
O5 AM T1 97.79(14) 7 8_455 ?
O5 AM T1 29.86(14) 8_455 8_455 ?
O5 AM T1 82.3(4) 3_455 8_455 ?
O7 AM T1 77.6(4)(1) 7_556 8_455 ?
AM AM T1 89.9(16) 5_565 3_455 ?
O7 AM T1 27.35(13) 3_455 3_455 ?
O7 AM T1 144.1(3) 7 3_455 ?
O6 AM T1 72.8(3) 4_556 3_455 ?
O6 AM T1 113.3(5) 7_556 3_455 ?
O5 AM T1 97.79(14) 4 3_455 ?
O5 AM T1 151.3(4) 7 3_455 ?
O5 AM T1 82.3(4) 8_455 3_455 ?
O5 AM T1 29.86(14) 3_455 3_455 ?
O7 AM T1 77.6(4) 7_556 3_455 ?
T1 AM T1 54.1(3) 8_455 3_455 ?
AM AM H 128.3(15) 5_565 7_556 ?
O7 AM H 137.7(6) 3_455 7_556 ?
O7 AM H 62.8(4) 7 7_556 ?
O6 AM H 63.5(3) 4_556 7_556 ?
O6 AM H 63.5(3) 7_556 7_556 ?
O5 AM H 68.0(3) 4 7_556 ?
O5 AM H 68.0(3) 7 7_556 ?
O5 AM H 123.9(2) 8_455 7_556 ?
O5 AM H 123.9(2) 3_455 7_556 ?
O7 AM H 65.6(3) 7_556 7_556 ?
T1 AM H 134.3(4) 8_455 7_556 ?
T1 AM H 134.3(4) 3_455 7_556 ?

loop_
_geom_bond_atom_site_label_1
_geom_bond_atom_site_label_2
_geom_bond_distance
_geom_bond_site_symmetry_2
_geom_bond_publ_flag
M1 O1 2.063(3) 2_556 ?
M1 O1 2.063(3) . ?
M1 O2 2.081(3) 2_556 ?
M1 O2 2.081(3) . ?
M1 O3 2.091(3) 5_556 ?
M1 O3 2.091(1) . ?
M1 M2 3.0808(14) . ?
M1 M2 3.0808(14) 1_556 ?
M1 M3 3.0826(10) . ?
M1 M3 3.0826(10) 1_556 ?
M1 M1 3.175(4) 5_556 ?
M2 O4 1.998(3) 7_556 ?
M2 O4 1.998(3) 8_454 ?
M2 O2 2.069(3) 2_556 ?
M2 O2 2.069(3) 1_554 ?
M2 O1 2.104(3) . ?
M2 O1 2.104(3) 2 ?
M2 M3 3.172(2) . ?
M2 M4 3.2303(13) 1_554 ?
M2 M4 3.2303(13) . ?
M2 T1 3.2507(16) 2 ?
M3 O3 2.072(4) 5_556 ?
M3 O3 2.072(4) 1_554 ?
M3 O1 2.074(3) 5 ?
M3 O1 2.074(3) 6 ?
M3 O1 2.074(3) 2 ?
M3 O1 2.074(3) . ?
M4 O4 2.351(3) 8_455 ?
M4 O4 2.351(3) 7_556 ?
M4 O2 2.396(3) . ?
M4 O2 2.399(3) 2_556 ?
M4 O6 2.547(3) 7_556 ?
M4 O6 2.547(3) 8_455 ?
M4 O5 2.706(3) 7_556 ?
M4 O5 2.706(3) 8_455 ?
M4 T2 3.0738(16) 7_556 ?
M4 T2 3.0738(16) 8_455 ?
T1 O1 1.609(3) . ?
T1 O7 1.6291(19) . ?
T1 O6 1.655(4) . ?
T1 O5 1.665(4) . ?
T1 AM 3.328(14) 3_545 ?
T1 AM 3.452(15) 7 ?
T2 O4 1.600(3) . ?
T2 O2 1.648(3) . ?
T2 O5 1.650(3) 1_556 ?
T2 O6 1.663(3) . ?
O3 AM 3.425(14) 7_556 ?
O3 H 0.974(3) . ?
O5 AM 3.013(10) 7 ?
O5 AM 3.048(9) 3_545 ?
O6 AM 2.802(9) 7_556 ?
O7 AM 2.393(17) 3_545 ?
O7 AM 2.623(17) 7 ?
O7 AM 3.238(15) 7_556 ?
AM AM 0.92(3) 5_565 ?

loop_
_publcif_info_cif.paper_type
?

_cod_database_fobs_code 2108839
